data_7029403
loop_
_publ_author_name
'Zhao, Jun-Wei'
'Li, Yan-Zhou'
'Ji, Fan'
'Yuan, Jing'
'Chen, Li-Juan'
'Yang, Guo-Yu'

_publ_section_title
;
 Syntheses, structures and electrochemical properties of a class of 1-D
 double chain polyoxotungstate hybrids
 [H2dap][Cu(dap)2]0.5[Cu(dap)2(H2O)][Ln(H2O)3(\a-GeW11O39)]&#x00B7;3H2O.
;
_journal_issue 15
_journal_name_full 'Dalton transactions (Cambridge, England : 2003)'
_journal_page_first 5694
_journal_page_last 5706
_journal_paper_doi 10.1039/c3dt53616e
_journal_volume 43
_journal_year 2014
_chemical_formula_sum 'C12 H56 Cu1.5 Ge N8 O46 Pr W11'
_chemical_formula_weight 3379.73
_chemical_name_systematic
; 
 ? 
;
_space_group_IT_number 2
_symmetry_cell_setting triclinic
_symmetry_space_group_name_Hall '-P 1'
_symmetry_space_group_name_H-M 'P -1'
_atom_sites_solution_hydrogens geom
_atom_sites_solution_primary direct
_atom_sites_solution_secondary difmap
_audit_creation_method SHELXL-97
_cell_angle_alpha 85.591(4)
_cell_angle_beta 76.173(4)
_cell_angle_gamma 73.999(4)
_cell_formula_units_Z 2
_cell_length_a 11.430(2)
_cell_length_b 12.540(3)
_cell_length_c 21.298(4)
_cell_measurement_reflns_used 9919
_cell_measurement_temperature 296(2)
_cell_measurement_theta_max 25.00
_cell_measurement_theta_min 1.93
_cell_volume 2849.2(10)
_computing_cell_refinement 'Bruker XSCANS'
_computing_data_collection 'Bruker XSCANS'
_computing_data_reduction 'Bruker SHELXTL'
_computing_molecular_graphics 'Bruker SHELXTL'
_computing_publication_material 'Bruker SHELXTL'
_computing_structure_refinement 'SHELXL-97 (Sheldrick, 1997)'
_computing_structure_solution 'SHELXS-97 (Sheldrick, 1990)'
_diffrn_ambient_temperature 296(2)
_diffrn_detector_area_resol_mean none
_diffrn_measured_fraction_theta_full 0.987
_diffrn_measured_fraction_theta_max 0.987
_diffrn_measurement_device_type 'Bruker APEX-II'
_diffrn_measurement_method '\w scans'
_diffrn_radiation_monochromator graphite
_diffrn_radiation_source 'fine-focus sealed tube'
_diffrn_radiation_type MoK\a
_diffrn_radiation_wavelength 0.71073
_diffrn_reflns_av_R_equivalents 0.0316
_diffrn_reflns_av_sigmaI/netI 0.0716
_diffrn_reflns_limit_h_max 13
_diffrn_reflns_limit_h_min -12
_diffrn_reflns_limit_k_max 14
_diffrn_reflns_limit_k_min -14
_diffrn_reflns_limit_l_max 24
_diffrn_reflns_limit_l_min -25
_diffrn_reflns_number 14412
_diffrn_reflns_theta_full 25.00
_diffrn_reflns_theta_max 25.00
_diffrn_reflns_theta_min 1.93
_diffrn_standards_decay_% none
_diffrn_standards_interval_count none
_diffrn_standards_interval_time none
_diffrn_standards_number none
_exptl_absorpt_coefficient_mu 24.110
_exptl_absorpt_correction_T_max 0.1966
_exptl_absorpt_correction_T_min 0.0684
_exptl_absorpt_correction_type multi-scan
_exptl_absorpt_process_details SADABS
_exptl_crystal_colour purple
_exptl_crystal_density_diffrn 3.939
_exptl_crystal_density_method 'not measured'
_exptl_crystal_description prism
_exptl_crystal_F_000 3000
_exptl_crystal_size_max 0.24
_exptl_crystal_size_mid 0.12
_exptl_crystal_size_min 0.10
_refine_diff_density_max 2.551
_refine_diff_density_min -3.169
_refine_diff_density_rms 0.389
_refine_ls_extinction_method none
_refine_ls_goodness_of_fit_ref 1.016
_refine_ls_hydrogen_treatment constr
_refine_ls_matrix_type full
_refine_ls_number_parameters 672
_refine_ls_number_reflns 9919
_refine_ls_number_restraints 25
_refine_ls_restrained_S_all 1.016
_refine_ls_R_factor_all 0.0705
_refine_ls_R_factor_gt 0.0477
_refine_ls_shift/su_max 0.003
_refine_ls_shift/su_mean 0.000
_refine_ls_structure_factor_coef Fsqd
_refine_ls_weighting_details 'calc w=1/[\s^2^(Fo^2^)+(0.0601P)^2^+0.0000P] where P=(Fo^2^+2Fc^2^)/3'
_refine_ls_weighting_scheme calc
_refine_ls_wR_factor_gt 0.1143
_refine_ls_wR_factor_ref 0.1220
_reflns_number_gt 7347
_reflns_number_total 9919
_reflns_threshold_expression >2sigma(I)
_cod_data_source_file c3dt53616e.txt
_cod_data_source_block 2
_cod_depositor_comments
;
The following automatic conversions were performed:

'_symmetry_cell_setting' value 'Triclinic' changed to 'triclinic'
according to
/usr/data/users/saulius/crontab/automatic-downloads/current/RSC/lib/dictionaries/cif_core.dic
dictionary named 'cif_core.dic' version 2.4.2 from 2011-04-26.

Automatic conversion script
Id: cif_fix_values 2281 2013-09-26 08:29:07Z andrius 
;
_cod_original_sg_symbol_H-M P-1
_cod_original_formula_sum 'C12 H56 Cu1.50 Ge N8 O46 Pr W11'
_cod_database_code 7029403

loop_
_symmetry_equiv_pos_as_xyz
'x, y, z'
'-x, -y, -z'

loop_
_atom_site_label
_atom_site_type_symbol
_atom_site_fract_x
_atom_site_fract_y
_atom_site_fract_z
_atom_site_U_iso_or_equiv
_atom_site_adp_type
_atom_site_occupancy
_atom_site_symmetry_multiplicity
_atom_site_calc_flag
_atom_site_refinement_flags
W1 W 0.47670(6) 0.86062(5) 0.32964(3) 0.02604(16) Uani 1 1 d .
W2 W 0.47736(6) 0.68988(5) 0.19498(3) 0.02665(16) Uani 1 1 d .
W3 W 0.56785(7) 0.55225(5) 0.34421(3) 0.02888(17) Uani 1 1 d .
W4 W 0.83544(7) 0.40815(5) 0.25093(3) 0.02952(17) Uani 1 1 d .
W5 W 0.74419(7) 0.54397(5) 0.10288(3) 0.02788(17) Uani 1 1 d .
W6 W 0.66210(7) 0.82148(5) 0.09193(3) 0.02824(17) Uani 1 1 d .
W7 W 0.66697(6) 0.98835(5) 0.22638(3) 0.02658(16) Uani 1 1 d .
W8 W 0.75688(6) 0.86168(5) 0.35928(3) 0.02618(16) Uani 1 1 d .
W9 W 0.84724(7) 0.55854(5) 0.37096(3) 0.02938(17) Uani 1 1 d .
W10 W 1.05318(7) 0.54999(5) 0.13791(3) 0.02986(17) Uani 1 1 d .
W11 W 0.97225(7) 0.82462(5) 0.12613(3) 0.02949(17) Uani 1 1 d .
Pr1 Pr 1.11176(9) 0.70346(8) 0.26658(4) 0.0344(2) Uani 1 1 d .
Ge1 Ge 0.76493(15) 0.69697(11) 0.23106(7) 0.0208(3) Uani 1 1 d .
O1 O 0.3253(10) 0.9107(9) 0.3697(5) 0.037(3) Uani 1 1 d .
O1W O 0.4221(13) 0.0762(9) 0.4553(6) 0.048(3) Uani 1 1 d .
O2 O 0.5103(11) 0.7074(9) 0.3580(5) 0.031(3) Uani 1 1 d .
O2W O 1.2720(15) 0.5252(12) 0.2971(8) 0.075(5) Uani 1 1 d .
O3 O 0.5044(10) 0.9893(7) 0.2793(5) 0.026(2) Uani 1 1 d .
O3W O 1.1526(18) 0.7223(16) 0.3761(9) 0.100(6) Uiso 1 1 d .
O4 O 0.5674(10) 0.8883(8) 0.3869(5) 0.028(2) Uani 1 1 d .
O4W O 1.1619(13) 0.8869(11) 0.2816(7) 0.061(4) Uani 1 1 d .
O5 O 0.6887(10) 0.8175(8) 0.2746(4) 0.023(2) Uani 1 1 d .
O5W O -0.0245(15) 0.0460(10) 0.2521(9) 0.084(6) Uani 1 1 d .
O6 O 0.4550(10) 0.8051(9) 0.2529(5) 0.030(3) Uani 1 1 d .
O6W O 0.5078(15) 1.3575(11) 0.2151(7) 0.069(4) Uani 1 1 d .
O7 O 0.3243(10) 0.6925(8) 0.1984(5) 0.032(3) Uani 1 1 d .
O7W O 0.829(7) 0.437(6) 0.549(3) 0.21(3) Uiso 0.50 1 d P
O8 O 0.5622(10) 0.5772(8) 0.1333(4) 0.024(2) Uani 1 1 d U
O8W O 1.005(4) 0.906(3) 0.453(3) 0.17(3) Uani 0.50 1 d P
O9 O 0.6823(10) 0.6909(8) 0.1730(4) 0.026(2) Uani 1 1 d .
O10 O 0.4989(10) 0.7953(8) 0.1274(5) 0.031(3) Uani 1 1 d .
O11 O 0.5142(10) 0.5898(8) 0.2618(4) 0.024(2) Uani 1 1 d .
O12 O 0.4427(12) 0.5072(9) 0.3880(5) 0.042(3) Uani 1 1 d .
O13 O 0.6710(10) 0.5333(9) 0.4017(5) 0.032(3) Uani 1 1 d .
O14 O 0.7561(10) 0.5861(8) 0.2834(4) 0.028(3) Uani 1 1 d .
O15 O 0.6703(11) 0.4168(9) 0.3017(5) 0.033(3) Uani 1 1 d .
O16 O 0.8874(12) 0.2685(9) 0.2393(5) 0.043(3) Uani 1 1 d .
O17 O 0.8844(11) 0.4195(8) 0.3294(5) 0.033(3) Uani 1 1 d .
O18 O 0.9699(10) 0.4604(8) 0.2013(4) 0.027(2) Uani 1 1 d .
O19 O 0.7594(11) 0.4536(8) 0.1792(5) 0.034(3) Uani 1 1 d .
O20 O 0.7638(13) 0.4460(8) 0.0465(5) 0.043(3) Uani 1 1 d .
O21 O 0.9038(11) 0.5530(9) 0.0969(5) 0.035(3) Uani 1 1 d .
O22 O 0.7096(11) 0.6780(8) 0.0506(5) 0.034(3) Uani 1 1 d .
O23 O 0.6334(11) 0.9038(8) 0.0265(5) 0.033(3) Uani 1 1 d .
O24 O 0.8280(10) 0.8078(8) 0.0866(5) 0.028(2) Uani 1 1 d U
O25 O 0.6236(10) 0.9266(8) 0.1588(4) 0.027(2) Uani 1 1 d .
O26 O 0.6415(10) 1.1266(8) 0.2057(5) 0.035(3) Uani 1 1 d .
O27 O 0.8342(10) 0.9287(8) 0.1830(5) 0.028(2) Uani 1 1 d .
O28 O 0.7175(10) 0.9941(8) 0.3059(5) 0.029(2) Uani 1 1 d .
O29 O 0.7628(11) 0.9186(9) 0.4295(5) 0.038(3) Uani 1 1 d .
O30 O 0.9104(10) 0.8246(9) 0.3152(5) 0.034(3) Uani 1 1 d .
O31 O 0.7605(10) 0.7117(8) 0.3879(5) 0.029(2) Uani 1 1 d .
O32 O 0.8879(12) 0.5155(10) 0.4425(6) 0.049(3) Uani 1 1 d .
O33 O 0.9797(11) 0.5918(9) 0.3239(5) 0.039(3) Uani 1 1 d .
O34 O 1.1505(11) 0.4512(9) 0.0840(5) 0.036(3) Uani 1 1 d .
O35 O 1.1580(10) 0.5610(9) 0.1855(5) 0.031(3) Uani 1 1 d .
O36 O 1.0599(10) 0.6834(9) 0.0857(5) 0.035(3) Uani 1 1 d .
O37 O 0.9175(10) 0.6921(8) 0.1958(4) 0.025(2) Uani 1 1 d .
O38 O 1.0182(12) 0.9115(10) 0.0633(5) 0.046(3) Uani 1 1 d .
O39 O 1.0773(10) 0.8220(9) 0.1748(5) 0.034(3) Uani 1 1 d .
Cu1 Cu 0.4209(2) 0.25383(17) 0.41475(10) 0.0388(5) Uani 1 1 d .
Cu2 Cu 0.5000 0.5000 0.0000 0.0823(14) Uani 1 2 d S
N1 N 0.4564(16) 0.2996(13) 0.4935(7) 0.051(4) Uani 1 1 d .
H1C H 0.4126 0.3701 0.5030 0.061 Uiso 1 1 calc R
H1D H 0.4336 0.2559 0.5271 0.061 Uiso 1 1 calc R
N2 N 0.6058(13) 0.2183(10) 0.3783(6) 0.034(3) Uani 1 1 d .
H2B H 0.6315 0.1560 0.3548 0.040 Uiso 1 1 calc R
H2C H 0.6252 0.2741 0.3524 0.040 Uiso 1 1 calc R
N3 N 0.2354(17) 0.2992(14) 0.4486(8) 0.066(5) Uani 1 1 d .
H3A H 0.2145 0.2527 0.4810 0.080 Uiso 1 1 calc R
H3B H 0.2130 0.3678 0.4651 0.080 Uiso 1 1 calc R
N4 N 0.3769(14) 0.2278(12) 0.3321(7) 0.046(4) Uani 1 1 d .
H4C H 0.3973 0.2782 0.3021 0.055 Uiso 1 1 calc R
H4D H 0.4217 0.1600 0.3171 0.055 Uiso 1 1 calc R
N5 N 0.629(2) 0.352(2) -0.0323(9) 0.107(8) Uani 1 1 d .
H5B H 0.6163 0.3308 -0.0690 0.128 Uiso 1 1 calc R
H5C H 0.7074 0.3592 -0.0399 0.128 Uiso 1 1 calc R
N6 N 0.4266(18) 0.4217(14) 0.0734(10) 0.084(6) Uani 1 1 d DU
H6A H 0.4394 0.4442 0.1097 0.101 Uiso 1 1 calc R
H6B H 0.3436 0.4375 0.0768 0.101 Uiso 1 1 calc R
N7 N 1.0326(15) 0.3203(12) 0.0287(6) 0.048(4) Uani 1 1 d D
H7A H 1.0487 0.3862 0.0261 0.072 Uiso 1 1 calc R
H7B H 0.9506 0.3296 0.0350 0.072 Uiso 1 1 calc R
H7C H 1.0715 0.2836 -0.0078 0.072 Uiso 1 1 calc R
N8 N 0.8987(16) 0.1799(16) 0.0895(11) 0.087(7) Uani 1 1 d .
H8B H 0.8753 0.2314 0.0605 0.130 Uiso 1 1 calc R
H8C H 0.8625 0.2059 0.1292 0.130 Uiso 1 1 calc R
H8D H 0.8757 0.1195 0.0843 0.130 Uiso 1 1 calc R
C12 C 1.1251(19) 0.0652(16) 0.1174(10) 0.061 Uiso 1 1 d D
H12A H 1.2115 0.0630 0.1007 0.091 Uiso 1 1 calc R
H12B H 1.1132 -0.0066 0.1133 0.091 Uiso 1 1 calc R
H12C H 1.1011 0.0853 0.1622 0.091 Uiso 1 1 calc R
C1 C 0.595(2) 0.2895(18) 0.4815(8) 0.056(6) Uani 1 1 d .
H1A H 0.6102 0.3601 0.4659 0.067 Uiso 1 1 calc R
H1B H 0.6212 0.2716 0.5219 0.067 Uiso 1 1 calc R
C2 C 0.6681(19) 0.2029(15) 0.4338(9) 0.049(5) Uani 1 1 d .
H2A H 0.6565 0.1329 0.4546 0.059 Uiso 1 1 calc R
C3 C 0.803(2) 0.1883(19) 0.4169(9) 0.065(7) Uani 1 1 d .
H3C H 0.8339 0.1792 0.4557 0.098 Uiso 1 1 calc R
H3D H 0.8214 0.2524 0.3934 0.098 Uiso 1 1 calc R
H3E H 0.8429 0.1237 0.3907 0.098 Uiso 1 1 calc R
C4 C 0.168(2) 0.299(2) 0.4009(10) 0.077 Uiso 1 1 d D
H4A H 0.1331 0.3750 0.3885 0.092 Uiso 1 1 calc R
H4B H 0.0986 0.2673 0.4197 0.092 Uiso 1 1 calc R
C5 C 0.244(2) 0.2356(19) 0.3418(10) 0.072 Uiso 1 1 d DU
H5A H 0.2466 0.1611 0.3600 0.086 Uiso 1 1 calc R
C6 C 0.196(2) 0.224(2) 0.2840(11) 0.076 Uiso 1 1 d U
H6C H 0.2623 0.1779 0.2527 0.115 Uiso 1 1 calc R
H6D H 0.1676 0.2954 0.2653 0.115 Uiso 1 1 calc R
H6E H 0.1284 0.1896 0.2968 0.115 Uiso 1 1 calc R
C7 C 0.608(2) 0.268(2) 0.0225(11) 0.080 Uiso 1 1 d D
H7D H 0.6186 0.1965 0.0038 0.096 Uiso 1 1 calc R
H7E H 0.6703 0.2586 0.0476 0.096 Uiso 1 1 calc R
C8 C 0.482(2) 0.3006(14) 0.0665(12) 0.087 Uiso 1 1 d D
H8A H 0.4367 0.2925 0.0341 0.104 Uiso 1 1 calc R
C9 C 0.484(3) 0.1886(17) 0.0964(12) 0.087 Uiso 1 1 d D
H9A H 0.5494 0.1336 0.0702 0.130 Uiso 1 1 calc R
H9B H 0.4051 0.1733 0.0991 0.130 Uiso 1 1 calc R
H9C H 0.4990 0.1869 0.1389 0.130 Uiso 1 1 calc R
C10 C 1.079(2) 0.2546(16) 0.0848(10) 0.081 Uiso 1 1 d D
H10A H 1.1680 0.2427 0.0794 0.097 Uiso 1 1 calc R
H10B H 1.0354 0.2908 0.1257 0.097 Uiso 1 1 calc R
C11 C 1.046(2) 0.1494(15) 0.0799(12) 0.083 Uiso 1 1 d D
H11A H 1.0797 0.1275 0.0346 0.099 Uiso 1 1 calc R

loop_
_atom_site_aniso_label
_atom_site_aniso_U_11
_atom_site_aniso_U_22
_atom_site_aniso_U_33
_atom_site_aniso_U_23
_atom_site_aniso_U_13
_atom_site_aniso_U_12
W1 0.0285(4) 0.0198(3) 0.0227(3) -0.0054(2) 0.0044(3) -0.0021(3)
W2 0.0333(4) 0.0202(3) 0.0213(3) -0.0017(3) -0.0005(3) -0.0033(3)
W3 0.0411(4) 0.0209(3) 0.0192(3) 0.0012(3) 0.0018(3) -0.0072(3)
W4 0.0465(5) 0.0139(3) 0.0190(3) 0.0005(2) 0.0001(3) 0.0005(3)
W5 0.0412(4) 0.0175(3) 0.0166(3) -0.0030(2) 0.0003(3) 0.0006(3)
W6 0.0372(4) 0.0189(3) 0.0197(3) 0.0031(2) -0.0002(3) 0.0008(3)
W7 0.0300(4) 0.0151(3) 0.0257(3) -0.0009(2) 0.0036(3) 0.0004(3)
W8 0.0298(4) 0.0208(3) 0.0213(3) -0.0062(2) 0.0034(3) -0.0024(3)
W9 0.0398(4) 0.0229(3) 0.0186(3) 0.0004(3) -0.0019(3) -0.0015(3)
W10 0.0322(4) 0.0235(3) 0.0200(3) -0.0010(3) 0.0042(3) 0.0068(3)
W11 0.0304(4) 0.0244(3) 0.0216(3) 0.0032(3) 0.0054(3) 0.0019(3)
Pr1 0.0336(6) 0.0300(5) 0.0277(5) -0.0018(4) 0.0039(4) 0.0019(4)
Ge1 0.0268(9) 0.0142(8) 0.0130(8) -0.0013(6) 0.0038(7) 0.0012(7)
O1 0.030(7) 0.028(6) 0.044(7) -0.001(5) 0.004(6) -0.005(5)
O1W 0.064(9) 0.031(7) 0.043(7) 0.004(6) -0.001(7) -0.017(6)
O2 0.040(7) 0.031(6) 0.016(5) 0.003(4) 0.000(5) -0.007(5)
O2W 0.081(12) 0.051(9) 0.093(11) 0.026(8) -0.016(10) -0.027(8)
O3 0.036(7) 0.009(5) 0.026(5) -0.006(4) -0.001(5) 0.005(4)
O4 0.032(7) 0.019(5) 0.023(5) -0.010(4) 0.003(5) 0.002(5)
O4W 0.063(10) 0.040(8) 0.070(9) -0.017(7) -0.019(8) 0.010(7)
O5 0.027(6) 0.024(5) 0.011(5) 0.000(4) 0.000(5) -0.003(5)
O5W 0.072(11) 0.020(7) 0.166(17) -0.002(9) -0.049(12) -0.005(7)
O6 0.029(7) 0.035(6) 0.022(6) -0.008(5) -0.003(5) -0.002(5)
O6W 0.077(11) 0.047(9) 0.091(11) -0.002(8) -0.009(9) -0.037(8)
O7 0.027(6) 0.028(6) 0.033(6) -0.003(5) -0.002(5) 0.001(5)
O8 0.033(6) 0.018(5) 0.016(5) -0.010(4) 0.004(4) -0.001(4)
O8W 0.12(4) 0.12(3) 0.27(5) -0.15(4) -0.14(4) 0.08(3)
O9 0.028(6) 0.025(6) 0.015(5) -0.003(4) 0.004(5) 0.002(5)
O10 0.035(7) 0.029(6) 0.024(6) -0.002(5) -0.009(5) 0.003(5)
O11 0.031(6) 0.019(5) 0.016(5) 0.000(4) 0.000(5) -0.002(5)
O12 0.063(9) 0.025(6) 0.042(7) 0.013(5) -0.010(7) -0.023(6)
O13 0.036(7) 0.033(6) 0.022(6) 0.000(5) 0.001(5) -0.006(5)
O14 0.044(7) 0.014(5) 0.018(5) -0.002(4) -0.005(5) 0.003(5)
O15 0.041(7) 0.032(6) 0.028(6) -0.006(5) -0.005(6) -0.013(5)
O16 0.057(9) 0.039(7) 0.024(6) 0.001(5) -0.008(6) -0.001(6)
O17 0.042(7) 0.018(5) 0.033(6) -0.001(5) -0.013(6) 0.005(5)
O18 0.027(6) 0.019(5) 0.020(5) 0.003(4) 0.000(5) 0.012(4)
O19 0.048(8) 0.019(6) 0.030(6) -0.001(5) -0.007(6) 0.001(5)
O20 0.076(10) 0.017(6) 0.028(6) -0.011(5) -0.006(7) -0.002(6)
O21 0.049(8) 0.030(6) 0.012(5) 0.003(4) -0.002(5) 0.003(5)
O22 0.042(7) 0.026(6) 0.019(6) 0.002(5) 0.004(5) 0.008(5)
O23 0.037(7) 0.028(6) 0.027(6) 0.001(5) -0.004(5) 0.002(5)
O24 0.032(6) 0.014(5) 0.023(5) 0.006(4) 0.003(4) 0.008(4)
O25 0.035(7) 0.022(5) 0.017(5) -0.005(4) 0.001(5) 0.000(5)
O26 0.036(7) 0.021(6) 0.041(7) 0.003(5) -0.005(6) -0.002(5)
O27 0.027(6) 0.021(5) 0.025(6) 0.004(4) 0.011(5) -0.004(5)
O28 0.031(7) 0.021(6) 0.025(6) -0.003(4) 0.005(5) 0.003(5)
O29 0.029(7) 0.042(7) 0.037(7) -0.010(6) -0.001(6) -0.003(5)
O30 0.032(7) 0.027(6) 0.037(7) -0.003(5) 0.002(6) -0.002(5)
O31 0.033(7) 0.024(6) 0.023(6) 0.006(5) -0.006(5) 0.000(5)
O32 0.057(9) 0.038(7) 0.042(7) 0.007(6) -0.015(7) 0.005(6)
O33 0.043(8) 0.033(7) 0.037(7) 0.006(5) -0.012(6) -0.003(6)
O34 0.036(7) 0.033(6) 0.023(6) -0.008(5) 0.009(5) 0.007(5)
O35 0.026(6) 0.033(6) 0.021(6) -0.014(5) 0.007(5) 0.005(5)
O36 0.025(6) 0.028(6) 0.033(6) 0.000(5) 0.010(5) 0.007(5)
O37 0.030(6) 0.020(5) 0.019(5) 0.000(4) 0.005(5) -0.004(5)
O38 0.048(8) 0.037(7) 0.033(7) 0.003(5) 0.014(6) 0.001(6)
O39 0.027(7) 0.036(6) 0.033(6) -0.007(5) 0.004(5) -0.007(5)
Cu1 0.0450(14) 0.0309(11) 0.0289(11) -0.0062(9) 0.0027(11) 0.0008(10)
Cu2 0.060(3) 0.072(3) 0.113(4) 0.037(3) -0.032(3) -0.015(2)
N1 0.061(12) 0.046(10) 0.033(9) -0.002(7) 0.014(8) -0.016(9)
N2 0.055(10) 0.008(6) 0.026(7) -0.005(5) 0.014(7) -0.007(6)
N3 0.065(13) 0.053(11) 0.071(12) -0.032(9) 0.003(11) -0.006(9)
N4 0.046(10) 0.033(8) 0.051(10) -0.006(7) -0.012(8) 0.005(7)
N5 0.10(2) 0.16(2) 0.054(13) -0.027(14) -0.029(13) -0.014(17)
N6 0.069(9) 0.086(10) 0.098(10) 0.013(8) -0.016(8) -0.029(8)
N7 0.069(12) 0.047(9) 0.011(7) 0.001(6) 0.007(7) -0.002(8)
N8 0.036(11) 0.075(14) 0.15(2) -0.036(14) -0.006(13) -0.022(10)
C1 0.069(16) 0.071(15) 0.020(9) -0.008(9) 0.005(10) -0.019(12)
C2 0.049(13) 0.036(11) 0.046(12) 0.003(9) 0.006(11) 0.001(9)
C3 0.086(19) 0.084(17) 0.044(12) 0.016(11) -0.013(12) -0.059(15)

loop_
_atom_type_symbol
_atom_type_description
_atom_type_scat_dispersion_real
_atom_type_scat_dispersion_imag
_atom_type_scat_source
C C 0.0033 0.0016 'International Tables Vol C Tables 4.2.6.8 and 6.1.1.4'
H H 0.0000 0.0000 'International Tables Vol C Tables 4.2.6.8 and 6.1.1.4'
Cu Cu 0.3201 1.2651 'International Tables Vol C Tables 4.2.6.8 and 6.1.1.4'
Ge Ge 0.1547 1.8001 'International Tables Vol C Tables 4.2.6.8 and 6.1.1.4'
N N 0.0061 0.0033 'International Tables Vol C Tables 4.2.6.8 and 6.1.1.4'
O O 0.0106 0.0060 'International Tables Vol C Tables 4.2.6.8 and 6.1.1.4'
Pr Pr -0.2180 2.8214 'International Tables Vol C Tables 4.2.6.8 and 6.1.1.4'
W W -0.8490 6.8722 'International Tables Vol C Tables 4.2.6.8 and 6.1.1.4'

loop_
_geom_angle_atom_site_label_1
_geom_angle_atom_site_label_2
_geom_angle_atom_site_label_3
_geom_angle
_geom_angle_site_symmetry_1
_geom_angle_site_symmetry_3
O1 W1 O4 103.3(5) . .
O1 W1 O6 100.8(5) . .
O4 W1 O6 155.9(5) . .
O1 W1 O3 100.6(5) . .
O4 W1 O3 89.7(4) . .
O6 W1 O3 87.3(4) . .
O1 W1 O2 101.3(5) . .
O4 W1 O2 89.1(4) . .
O6 W1 O2 84.8(4) . .
O3 W1 O2 157.8(4) . .
O1 W1 O5 171.8(4) . .
O4 W1 O5 72.9(4) . .
O6 W1 O5 83.4(4) . .
O3 W1 O5 72.4(4) . .
O2 W1 O5 86.1(4) . .
O7 W2 O11 101.8(5) . .
O7 W2 O8 100.5(5) . .
O11 W2 O8 90.3(4) . .
O7 W2 O6 101.0(5) . .
O11 W2 O6 87.3(4) . .
O8 W2 O6 158.4(5) . .
O7 W2 O10 99.1(5) . .
O11 W2 O10 159.1(4) . .
O8 W2 O10 87.9(4) . .
O6 W2 O10 86.8(4) . .
O7 W2 O9 170.8(4) . .
O11 W2 O9 86.1(4) . .
O8 W2 O9 74.3(4) . .
O6 W2 O9 84.1(4) . .
O10 W2 O9 73.4(4) . .
O12 W3 O13 103.2(5) . .
O12 W3 O2 101.8(5) . .
O13 W3 O2 92.2(4) . .
O12 W3 O15 100.2(5) . .
O13 W3 O15 90.2(5) . .
O2 W3 O15 156.7(4) . .
O12 W3 O11 99.2(5) . .
O13 W3 O11 157.6(4) . .
O2 W3 O11 84.3(4) . .
O15 W3 O11 84.7(4) . .
O12 W3 O14 171.5(5) . .
O13 W3 O14 74.4(4) . .
O2 W3 O14 86.4(4) . .
O15 W3 O14 71.9(4) . .
O11 W3 O14 83.3(4) . .
O16 W4 O18 102.9(5) . .
O16 W4 O19 100.6(5) . .
O18 W4 O19 85.7(4) . .
O16 W4 O17 100.6(5) . .
O18 W4 O17 91.7(4) . .
O19 W4 O17 158.7(4) . .
O16 W4 O15 99.4(5) . .
O18 W4 O15 157.4(4) . .
O19 W4 O15 86.4(5) . .
O17 W4 O15 88.1(5) . .
O16 W4 O14 170.7(4) . .
O18 W4 O14 83.9(4) . .
O19 W4 O14 86.2(4) . .
O17 W4 O14 72.5(4) . .
O15 W4 O14 74.5(4) . .
O20 W5 O21 103.2(5) . .
O20 W5 O19 101.5(5) . .
O21 W5 O19 87.6(5) . .
O20 W5 O22 100.0(5) . .
O21 W5 O22 90.9(5) . .
O19 W5 O22 158.2(4) . .
O20 W5 O8 98.4(5) . .
O21 W5 O8 158.4(4) . .
O19 W5 O8 88.4(4) . .
O22 W5 O8 85.0(4) . .
O20 W5 O9 169.1(5) . .
O21 W5 O9 86.0(4) . .
O19 W5 O9 84.6(4) . .
O22 W5 O9 73.6(4) . .
O8 W5 O9 72.5(4) . .
O23 W6 O24 102.9(5) . .
O23 W6 O25 102.7(5) . .
O24 W6 O25 88.1(5) . .
O23 W6 O22 98.3(4) . .
O24 W6 O22 88.6(5) . .
O25 W6 O22 159.0(4) . .
O23 W6 O10 100.8(5) . .
O24 W6 O10 156.3(4) . .
O25 W6 O10 87.7(4) . .
O22 W6 O10 87.0(4) . .
O23 W6 O9 169.5(4) . .
O24 W6 O9 84.2(4) . .
O25 W6 O9 85.1(4) . .
O22 W6 O9 73.9(4) . .
O10 W6 O9 72.2(4) . .
O26 W7 O27 102.7(5) . .
O26 W7 O25 103.3(5) . .
O27 W7 O25 86.1(5) . .
O26 W7 O3 99.7(5) . .
O27 W7 O3 157.7(4) . .
O25 W7 O3 88.1(4) . .
O26 W7 O28 98.2(5) . .
O27 W7 O28 90.8(4) . .
O25 W7 O28 158.5(4) . .
O3 W7 O28 86.7(4) . .
O26 W7 O5 168.5(4) . .
O27 W7 O5 83.9(4) . .
O25 W7 O5 86.5(4) . .
O3 W7 O5 74.2(4) . .
O28 W7 O5 72.0(4) . .
O29 W8 O30 105.0(5) . .
O29 W8 O31 100.6(5) . .
O30 W8 O31 93.1(5) . .
O29 W8 O28 101.1(5) . .
O30 W8 O28 91.5(5) . .
O31 W8 O28 155.7(4) . .
O29 W8 O4 92.3(5) . .
O30 W8 O4 162.7(4) . .
O31 W8 O4 84.3(4) . .
O28 W8 O4 84.2(4) . .
O29 W8 O5 162.9(5) . .
O30 W8 O5 90.9(4) . .
O31 W8 O5 84.6(4) . .
O28 W8 O5 71.5(4) . .
O4 W8 O5 71.8(4) . .
O32 W9 O33 103.5(6) . .
O32 W9 O17 100.7(5) . .
O33 W9 O17 93.3(5) . .
O32 W9 O31 101.7(5) . .
O33 W9 O31 92.5(5) . .
O17 W9 O31 154.8(4) . .
O32 W9 O13 93.8(5) . .
O33 W9 O13 162.7(4) . .
O17 W9 O13 83.1(4) . .
O31 W9 O13 84.1(4) . .
O32 W9 O14 164.3(5) . .
O33 W9 O14 90.7(4) . .
O17 W9 O14 71.4(4) . .
O31 W9 O14 84.0(4) . .
O13 W9 O14 72.1(4) . .
O34 W10 O35 100.1(5) . .
O34 W10 O18 101.3(5) . .
O35 W10 O18 94.2(4) . .
O34 W10 O36 100.1(5) . .
O35 W10 O36 97.1(5) . .
O18 W10 O36 153.7(4) . .
O34 W10 O21 90.5(5) . .
O35 W10 O21 169.0(4) . .
O18 W10 O21 80.7(4) . .
O36 W10 O21 83.8(4) . .
O34 W10 O37 171.7(4) . .
O35 W10 O37 85.7(4) . .
O18 W10 O37 84.0(4) . .
O36 W10 O37 73.3(4) . .
O21 W10 O37 84.0(4) . .
O38 W11 O39 101.4(6) . .
O38 W11 O36 99.0(5) . .
O39 W11 O36 96.2(5) . .
O38 W11 O27 101.7(5) . .
O39 W11 O27 92.9(5) . .
O36 W11 O27 155.2(4) . .
O38 W11 O24 91.9(5) . .
O39 W11 O24 166.6(4) . .
O36 W11 O24 83.5(4) . .
O27 W11 O24 82.4(4) . .
O38 W11 O37 171.1(5) . .
O39 W11 O37 83.7(4) . .
O36 W11 O37 73.0(4) . .
O27 W11 O37 85.2(4) . .
O24 W11 O37 83.3(4) . .
O33 Pr1 O39 126.1(4) . .
O33 Pr1 O30 71.4(4) . .
O39 Pr1 O30 81.1(4) . .
O33 Pr1 O35 80.9(4) . .
O39 Pr1 O35 81.1(3) . .
O30 Pr1 O35 127.8(4) . .
O33 Pr1 O7 142.8(4) . 1_655
O39 Pr1 O7 75.0(4) . 1_655
O30 Pr1 O7 145.8(3) . 1_655
O35 Pr1 O7 72.2(3) . 1_655
O33 Pr1 O3W 84.3(5) . .
O39 Pr1 O3W 136.9(5) . .
O30 Pr1 O3W 81.8(5) . .
O35 Pr1 O3W 138.9(5) . .
O7 Pr1 O3W 99.2(5) 1_655 .
O33 Pr1 O4W 138.7(4) . .
O39 Pr1 O4W 71.7(4) . .
O30 Pr1 O4W 76.3(4) . .
O35 Pr1 O4W 140.3(4) . .
O7 Pr1 O4W 73.2(4) 1_655 .
O3W Pr1 O4W 65.9(5) . .
O33 Pr1 O2W 77.1(4) . .
O39 Pr1 O2W 140.0(4) . .
O30 Pr1 O2W 138.7(4) . .
O35 Pr1 O2W 70.5(4) . .
O7 Pr1 O2W 70.0(4) 1_655 .
O3W Pr1 O2W 68.9(6) . .
O4W Pr1 O2W 114.4(4) . .
O37 Ge1 O14 110.6(5) . .
O37 Ge1 O5 112.1(5) . .
O14 Ge1 O5 107.8(4) . .
O37 Ge1 O9 111.1(5) . .
O14 Ge1 O9 107.6(5) . .
O5 Ge1 O9 107.6(5) . .
W3 O2 W1 153.6(6) . .
W1 O3 W7 120.8(5) . .
W1 O4 W8 120.7(5) . .
Ge1 O5 W7 121.7(4) . .
Ge1 O5 W8 121.4(5) . .
W7 O5 W8 95.3(3) . .
Ge1 O5 W1 123.8(5) . .
W7 O5 W1 92.5(4) . .
W8 O5 W1 94.5(3) . .
W2 O6 W1 152.6(6) . .
W2 O7 Pr1 147.7(6) . 1_455
W2 O8 W5 119.8(5) . .
Ge1 O9 W2 124.9(5) . .
Ge1 O9 W6 122.0(5) . .
W2 O9 W6 93.8(4) . .
Ge1 O9 W5 121.4(5) . .
W2 O9 W5 93.2(4) . .
W6 O9 W5 93.4(3) . .
W2 O10 W6 120.7(5) . .
W2 O11 W3 151.4(5) . .
W3 O13 W9 120.0(5) . .
Ge1 O14 W4 122.5(5) . .
Ge1 O14 W9 121.4(5) . .
W4 O14 W9 94.1(4) . .
Ge1 O14 W3 124.6(5) . .
W4 O14 W3 92.6(3) . .
W9 O14 W3 93.5(3) . .
W4 O15 W3 120.8(5) . .
W9 O17 W4 121.8(5) . .
W4 O18 W10 157.5(6) . .
W4 O19 W5 150.0(6) . .
W5 O21 W10 151.8(5) . .
W5 O22 W6 119.0(5) . .
W6 O24 W11 151.2(6) . .
W6 O25 W7 151.2(6) . .
W7 O27 W11 155.4(6) . .
W7 O28 W8 121.1(5) . .
W8 O30 Pr1 157.8(6) . .
W9 O31 W8 144.3(6) . .
W9 O33 Pr1 159.1(6) . .
W10 O35 Pr1 124.4(5) . .
W11 O36 W10 117.7(5) . .
Ge1 O37 W10 124.6(5) . .
Ge1 O37 W11 122.4(5) . .
W10 O37 W11 95.1(4) . .
W11 O39 Pr1 127.8(5) . .
N1 Cu1 N3 93.9(7) . .
N1 Cu1 N2 86.2(6) . .
N3 Cu1 N2 176.3(7) . .
N1 Cu1 N4 172.8(6) . .
N3 Cu1 N4 83.9(7) . .
N2 Cu1 N4 95.6(6) . .
N1 Cu1 O1W 92.9(5) . .
N3 Cu1 O1W 88.7(6) . .
N2 Cu1 O1W 95.1(5) . .
N4 Cu1 O1W 94.0(5) . .
N6 Cu2 N6 180.0(8) 2_665 .
N6 Cu2 N5 90.8(8) 2_665 .
N6 Cu2 N5 89.2(8) . .
N6 Cu2 N5 89.2(8) 2_665 2_665
N6 Cu2 N5 90.8(8) . 2_665
N5 Cu2 N5 180.000(3) . 2_665
C1 N1 Cu1 108.7(11) . .
C1 N1 H1C 109.9 . .
Cu1 N1 H1C 109.9 . .
C1 N1 H1D 109.9 . .
Cu1 N1 H1D 109.9 . .
H1C N1 H1D 108.3 . .
C2 N2 Cu1 107.6(10) . .
C2 N2 H2B 110.2 . .
Cu1 N2 H2B 110.2 . .
C2 N2 H2C 110.2 . .
Cu1 N2 H2C 110.2 . .
H2B N2 H2C 108.5 . .
C4 N3 Cu1 113.3(13) . .
C4 N3 H3A 108.9 . .
Cu1 N3 H3A 108.9 . .
C4 N3 H3B 108.9 . .
Cu1 N3 H3B 108.9 . .
H3A N3 H3B 107.7 . .
C5 N4 Cu1 111.7(12) . .
C5 N4 H4C 109.3 . .
Cu1 N4 H4C 109.3 . .
C5 N4 H4D 109.3 . .
Cu1 N4 H4D 109.3 . .
H4C N4 H4D 107.9 . .
C7 N5 Cu2 105.2(14) . .
C7 N5 H5B 110.7 . .
Cu2 N5 H5B 110.7 . .
C7 N5 H5C 110.7 . .
Cu2 N5 H5C 110.7 . .
H5B N5 H5C 108.8 . .
C8 N6 Cu2 110.8(14) . .
C8 N6 H6A 109.5 . .
Cu2 N6 H6A 109.5 . .
C8 N6 H6B 109.5 . .
Cu2 N6 H6B 109.5 . .
H6A N6 H6B 108.1 . .
C10 N7 H7A 109.5 . .
C10 N7 H7B 109.5 . .
H7A N7 H7B 109.5 . .
C10 N7 H7C 109.5 . .
H7A N7 H7C 109.5 . .
H7B N7 H7C 109.5 . .
C11 N8 H8B 109.5 . .
C11 N8 H8C 109.5 . .
H8B N8 H8C 109.5 . .
C11 N8 H8D 109.5 . .
H8B N8 H8D 109.5 . .
H8C N8 H8D 109.5 . .
C11 C12 H12A 109.5 . .
C11 C12 H12B 109.5 . .
H12A C12 H12B 109.5 . .
C11 C12 H12C 109.5 . .
H12A C12 H12C 109.5 . .
H12B C12 H12C 109.5 . .
C2 C1 N1 111.5(16) . .
C2 C1 H1A 109.3 . .
N1 C1 H1A 109.3 . .
C2 C1 H1B 109.3 . .
N1 C1 H1B 109.3 . .
H1A C1 H1B 108.0 . .
C3 C2 C1 116.2(19) . .
C3 C2 N2 116.0(16) . .
C1 C2 N2 107.7(15) . .
C3 C2 H2A 105.3 . .
C1 C2 H2A 105.3 . .
N2 C2 H2A 105.3 . .
C2 C3 H3C 109.5 . .
C2 C3 H3D 109.5 . .
H3C C3 H3D 109.5 . .
C2 C3 H3E 109.5 . .
H3C C3 H3E 109.5 . .
H3D C3 H3E 109.5 . .
N3 C4 C5 114(2) . .
N3 C4 H4A 108.7 . .
C5 C4 H4A 108.7 . .
N3 C4 H4B 108.7 . .
C5 C4 H4B 108.7 . .
H4A C4 H4B 107.6 . .
N4 C5 C4 112.3(18) . .
N4 C5 C6 117.8(18) . .
C4 C5 C6 125(2) . .
N4 C5 H5A 97.4 . .
C4 C5 H5A 97.4 . .
C6 C5 H5A 97.4 . .
C5 C6 H6C 109.5 . .
C5 C6 H6D 109.5 . .
H6C C6 H6D 109.5 . .
C5 C6 H6E 109.5 . .
H6C C6 H6E 109.5 . .
H6D C6 H6E 109.5 . .
C8 C7 N5 113(2) . .
C8 C7 H7D 108.9 . .
N5 C7 H7D 108.9 . .
C8 C7 H7E 108.9 . .
N5 C7 H7E 108.9 . .
H7D C7 H7E 107.7 . .
N6 C8 C7 114.7(18) . .
N6 C8 C9 146(2) . .
C7 C8 C9 96.3(18) . .
N6 C8 H8A 94.9 . .
C7 C8 H8A 94.9 . .
C9 C8 H8A 94.9 . .
C8 C9 H9A 109.5 . .
C8 C9 H9B 109.5 . .
H9A C9 H9B 109.5 . .
C8 C9 H9C 109.5 . .
H9A C9 H9C 109.5 . .
H9B C9 H9C 109.5 . .
C11 C10 N7 101.0(14) . .
C11 C10 H10A 111.6 . .
N7 C10 H10A 111.6 . .
C11 C10 H10B 111.6 . .
N7 C10 H10B 111.6 . .
H10A C10 H10B 109.4 . .
C10 C11 C12 105.3(16) . .
C10 C11 N8 106.6(18) . .
C12 C11 N8 127(2) . .
C10 C11 H11A 105.3 . .
C12 C11 H11A 105.3 . .
N8 C11 H11A 105.3 . .

loop_
_geom_bond_atom_site_label_1
_geom_bond_atom_site_label_2
_geom_bond_distance
_geom_bond_site_symmetry_2
W1 O1 1.702(11) .
W1 O4 1.884(10) .
W1 O6 1.919(9) .
W1 O3 1.926(9) .
W1 O2 1.931(10) .
W1 O5 2.357(10) .
W2 O7 1.725(11) .
W2 O11 1.871(9) .
W2 O8 1.893(9) .
W2 O6 1.896(10) .
W2 O10 1.897(10) .
W2 O9 2.280(10) .
W3 O12 1.720(11) .
W3 O13 1.854(11) .
W3 O2 1.896(10) .
W3 O15 1.926(11) .
W3 O11 1.976(9) .
W3 O14 2.361(11) .
W4 O16 1.704(11) .
W4 O18 1.892(10) .
W4 O19 1.907(10) .
W4 O17 1.912(10) .
W4 O15 1.917(11) .
W4 O14 2.259(9) .
W5 O20 1.717(10) .
W5 O21 1.832(12) .
W5 O19 1.924(10) .
W5 O22 1.944(10) .
W5 O8 1.959(11) .
W5 O9 2.308(9) .
W6 O23 1.710(10) .
W6 O24 1.832(11) .
W6 O25 1.905(9) .
W6 O22 1.944(10) .
W6 O10 1.945(11) .
W6 O9 2.295(9) .
W7 O26 1.717(10) .
W7 O27 1.882(10) .
W7 O25 1.909(9) .
W7 O3 1.926(11) .
W7 O28 1.929(10) .
W7 O5 2.280(9) .
W8 O29 1.728(11) .
W8 O30 1.734(11) .
W8 O31 1.925(9) .
W8 O28 1.948(10) .
W8 O4 2.042(11) .
W8 O5 2.288(9) .
W9 O32 1.704(11) .
W9 O33 1.740(12) .
W9 O17 1.911(10) .
W9 O31 1.920(10) .
W9 O13 2.068(11) .
W9 O14 2.305(10) .
W10 O34 1.714(10) .
W10 O35 1.781(10) .
W10 O18 1.933(10) .
W10 O36 1.946(10) .
W10 O21 2.086(11) .
W10 O37 2.237(10) .
W11 O38 1.735(11) .
W11 O39 1.757(11) .
W11 O36 1.930(10) .
W11 O27 1.963(10) .
W11 O24 2.087(11) .
W11 O37 2.260(9) .
Pr1 O33 2.398(11) .
Pr1 O39 2.405(11) .
Pr1 O30 2.419(11) .
Pr1 O35 2.444(10) .
Pr1 O7 2.488(11) 1_655
Pr1 O3W 2.526(18) .
Pr1 O4W 2.579(13) .
Pr1 O2W 2.620(15) .
Ge1 O37 1.712(10) .
Ge1 O14 1.724(9) .
Ge1 O5 1.733(9) .
Ge1 O9 1.743(10) .
O1W Cu1 2.324(11) .
O7 Pr1 2.488(11) 1_455
Cu1 N1 1.976(15) .
Cu1 N3 2.001(18) .
Cu1 N2 2.005(14) .
Cu1 N4 2.016(14) .
Cu2 N6 1.924(18) 2_665
Cu2 N6 1.924(18) .
Cu2 N5 2.07(2) .
Cu2 N5 2.07(2) 2_665
N1 C1 1.51(3) .
N1 H1C 0.9000 .
N1 H1D 0.9000 .
N2 C2 1.49(2) .
N2 H2B 0.9000 .
N2 H2C 0.9000 .
N3 C4 1.42(3) .
N3 H3A 0.9000 .
N3 H3B 0.9000 .
N4 C5 1.46(3) .
N4 H4C 0.9000 .
N4 H4D 0.9000 .
N5 C7 1.54(3) .
N5 H5B 0.9000 .
N5 H5C 0.9000 .
N6 C8 1.478(10) .
N6 H6A 0.9000 .
N6 H6B 0.9000 .
N7 C10 1.513(10) .
N7 H7A 0.8900 .
N7 H7B 0.8900 .
N7 H7C 0.8900 .
N8 C11 1.59(3) .
N8 H8B 0.8900 .
N8 H8C 0.8900 .
N8 H8D 0.8900 .
C12 C11 1.503(10) .
C12 H12A 0.9600 .
C12 H12B 0.9600 .
C12 H12C 0.9600 .
C1 C2 1.48(2) .
C1 H1A 0.9700 .
C1 H1B 0.9700 .
C2 C3 1.46(3) .
C2 H2A 0.9800 .
C3 H3C 0.9600 .
C3 H3D 0.9600 .
C3 H3E 0.9600 .
C4 C5 1.491(10) .
C4 H4A 0.9700 .
C4 H4B 0.9700 .
C5 C6 1.49(3) .
C5 H5A 0.9800 .
C6 H6C 0.9600 .
C6 H6D 0.9600 .
C6 H6E 0.9600 .
C7 C8 1.486(10) .
C7 H7D 0.9700 .
C7 H7E 0.9700 .
C8 C9 1.492(10) .
C8 H8A 0.9800 .
C9 H9A 0.9600 .
C9 H9B 0.9600 .
C9 H9C 0.9600 .
C10 C11 1.484(10) .
C10 H10A 0.9700 .
C10 H10B 0.9700 .
C11 H11A 0.9800 .

loop_
_geom_hbond_atom_site_label_D
_geom_hbond_atom_site_label_H
_geom_hbond_atom_site_label_A
_geom_hbond_distance_DH
_geom_hbond_distance_HA
_geom_hbond_distance_DA
_geom_hbond_angle_DHA
_geom_hbond_site_symmetry_A
N1 H1C O13 0.90 2.30 2.996(18) 133.6 2_666
N1 H1D O31 0.90 2.46 3.113(18) 129.6 2_666
N1 H1D O4 0.90 2.47 3.349(18) 164.5 2_666
N2 H2B O28 0.90 2.21 3.107(15) 171.1 1_545
N2 H2C O15 0.90 2.14 3.035(16) 172.8 .
N3 H3B O7W 0.90 2.37 3.18(7) 150.6 2_666
N3 H3B O32 0.90 2.40 3.20(2) 147.3 2_666
N4 H4C O6W 0.90 2.30 3.17(2) 160.5 1_545
N4 H4D O3 0.90 2.22 3.108(17) 171.2 1_545
N5 H5B O8 0.90 2.68 3.33(2) 130.0 2_665
N5 H5B O7 0.90 2.69 3.51(2) 151.8 2_665
N5 H5C O20 0.90 2.50 3.02(2) 117.2 .
N5 H5C O36 0.90 2.52 3.38(3) 158.7 2_765
N6 H6A O8 0.90 2.60 3.29(2) 134.1 .
N6 H6A O6W 0.90 2.61 3.34(3) 138.7 1_545
N6 H6B O34 0.90 2.13 3.03(2) 172.2 1_455
N7 H7A O34 0.89 2.21 2.859(19) 128.9 .
N7 H7A O21 0.89 2.60 3.170(18) 122.5 .
N7 H7B O20 0.89 2.20 2.99(2) 147.7 .
N7 H7C O24 0.89 2.02 2.911(17) 174.7 2_765
N7 H7C O36 0.89 2.43 2.888(17) 112.0 2_765
N8 H8B O20 0.89 2.67 3.42(2) 143.2 .
N8 H8C O16 0.89 2.63 3.42(2) 148.2 .
N8 H8D O38 0.89 2.67 3.30(2) 128.4 1_545
